data_7013202
loop_
_publ_author_name
'Javier A. Cabeza'
'Ignacio del R\'io'
'Pablo Garc\'ia-\'Alvarez'
'V\'ictor Riera'
'Marta Su\'arez'
'Santiago Garc\'ia-Granda'

_publ_section_title
;
 Hexaruthenium cluster complexes of basal edge-bridged square pyramidal
 metallic skeleton. First efficient synthesis and reactivity studies
;
_journal_issue 14
_journal_name_full 'Dalton Trans.'
_journal_page_first 2808
_journal_page_last 2809
_journal_paper_doi 10.1039/b305551e
_journal_year 2003
_chemical_compound_source
;
Synthesis. Crystallization from a
dichloromethane/hexanes solution
at room temperature by slow liquid-liquid difussion.
;
_chemical_formula_moiety 'C27 H8 N2 O16 Ru6'
_chemical_formula_sum 'C27 H8 N2 O16 Ru6'
_chemical_formula_weight 1222.77
_space_group_IT_number 14
_symmetry_cell_setting monoclinic
_symmetry_space_group_name_Hall '-P 2ybc'
_symmetry_space_group_name_H-M 'P 1 21/c 1'
_atom_sites_solution_hydrogens geom
_atom_sites_solution_primary direct
_atom_sites_solution_secondary difmap
_audit_creation_method SHELXL-97
_cell_angle_alpha 90.00
_cell_angle_beta 92.410(2)
_cell_angle_gamma 90.00
_cell_formula_units_Z 4
_cell_length_a 10.1497(3)
_cell_length_b 10.6673(3)
_cell_length_c 30.1217(9)
_cell_measurement_temperature 120(2)
_cell_volume 3258.39(16)
_computing_cell_refinement 'HKL Scalepack (Otwinowski & Minor 1997)'
_computing_data_collection 'Collect (Nonius BV, 1997-2000)'
_computing_data_reduction 'HKL Denzo and Scalepack (Otwinowski & Minor 1997)'
_computing_molecular_graphics 'EUCLID (Spek, 1982)'
_computing_publication_material 'SHELXL-97 (Sheldrick, 1997)'
_computing_structure_refinement 'SHELXL-97 (Sheldrick, 1997)'
_computing_structure_solution 'DIRDIF-96 (Beurskens et al., 1996)'
_diffrn_ambient_temperature 120(2)
_diffrn_detector_area_resol_mean 9
_diffrn_measured_fraction_theta_full 1.000
_diffrn_measured_fraction_theta_max 1.000
_diffrn_measurement_device '95mm CCD camera on \k-goniostat'
_diffrn_measurement_device_type KappaCCD
_diffrn_measurement_method CCD
_diffrn_radiation_monochromator 'horizontally mounted graphite crystal'
_diffrn_radiation_source 'fine-focus sealed tube'
_diffrn_radiation_type CuK\a
_diffrn_radiation_wavelength 1.54180
_diffrn_reflns_av_R_equivalents 0.045
_diffrn_reflns_av_sigmaI/netI 0.0609
_diffrn_reflns_limit_h_max 12
_diffrn_reflns_limit_h_min 0
_diffrn_reflns_limit_k_max 12
_diffrn_reflns_limit_k_min 0
_diffrn_reflns_limit_l_max 36
_diffrn_reflns_limit_l_min -36
_diffrn_reflns_number 65586
_diffrn_reflns_theta_full 68.28
_diffrn_reflns_theta_max 68.28
_diffrn_reflns_theta_min 2.94
_exptl_absorpt_coefficient_mu 22.667
_exptl_absorpt_correction_T_max 0.320
_exptl_absorpt_correction_T_min 0.164
_exptl_absorpt_correction_type multi-scan
_exptl_absorpt_process_details
;
multi-scan from symmetry-related measurements
Sortav (Blessing 1995)
;
_exptl_crystal_colour 'dark green'
_exptl_crystal_density_diffrn 2.493
_exptl_crystal_density_method 'not measured'
_exptl_crystal_description prismatic
_exptl_crystal_F_000 2304
_exptl_crystal_size_max 0.100
_exptl_crystal_size_mid 0.075
_exptl_crystal_size_min 0.050
_refine_diff_density_max 1.999
_refine_diff_density_min -1.319
_refine_diff_density_rms 0.263
_refine_ls_extinction_method none
_refine_ls_goodness_of_fit_ref 1.017
_refine_ls_hydrogen_treatment mixed
_refine_ls_matrix_type full
_refine_ls_number_parameters 460
_refine_ls_number_reflns 5973
_refine_ls_number_restraints 0
_refine_ls_restrained_S_all 1.017
_refine_ls_R_factor_all 0.0627
_refine_ls_R_factor_gt 0.0450
_refine_ls_shift/su_max 0.000
_refine_ls_shift/su_mean 0.000
_refine_ls_structure_factor_coef Fsqd
_refine_ls_weighting_details 'calc w=1/[\s^2^(Fo^2^)+(0.0948P)^2^+0.0000P] where P=(Fo^2^+2Fc^2^)/3'
_refine_ls_weighting_scheme calc
_refine_ls_wR_factor_gt 0.1268
_refine_ls_wR_factor_ref 0.1452
_reflns_number_gt 4727
_reflns_number_total 5973
_reflns_threshold_expression >2sigma(I)
_cod_data_source_file b305551e.txt
_cod_data_source_block 3c
_cod_original_sg_symbol_H-M P21/c
_cod_database_code 7013202

loop_
_symmetry_equiv_pos_as_xyz
'x, y, z'
'-x, y+1/2, -z+1/2'
'-x, -y, -z'
'x, -y-1/2, z-1/2'

loop_
_atom_site_label
_atom_site_type_symbol
_atom_site_fract_x
_atom_site_fract_y
_atom_site_fract_z
_atom_site_U_iso_or_equiv
_atom_site_adp_type
_atom_site_occupancy
_atom_site_symmetry_multiplicity
_atom_site_calc_flag
_atom_site_refinement_flags
_atom_site_disorder_assembly
_atom_site_disorder_group
C1 C 0.0703(8) -0.2199(7) 0.0942(3) 0.0202(17) Uani 1 1 d . . .
C2 C -0.0645(8) -0.2242(8) 0.1008(3) 0.026(2) Uani 1 1 d . . .
H2 H -0.0971 -0.1933 0.1270 0.031 Uiso 1 1 calc R . .
C3 C -0.1493(9) -0.2734(9) 0.0690(3) 0.031(2) Uani 1 1 d . . .
H3 H -0.2382 -0.2826 0.0745 0.037 Uiso 1 1 calc R . .
C4 C -0.1014(9) -0.3094(9) 0.0285(3) 0.030(2) Uani 1 1 d . . .
H4 H -0.1594 -0.3336 0.0054 0.036 Uiso 1 1 calc R . .
C5 C 0.0329(8) -0.3093(8) 0.0227(3) 0.0248(19) Uani 1 1 d . . .
C6 C 0.0978(8) -0.3367(8) -0.0187(3) 0.0232(18) Uani 1 1 d . . .
C7 C 0.2353(8) -0.3144(7) -0.0187(2) 0.0208(17) Uani 1 1 d . . .
C8 C 0.2988(9) -0.3360(8) -0.0575(3) 0.0238(18) Uani 1 1 d . . .
H8 H 0.3895 -0.3235 -0.0580 0.029 Uiso 1 1 calc R . .
C9 C 0.2300(9) -0.3760(8) -0.0959(3) 0.029(2) Uani 1 1 d . . .
H9 H 0.2744 -0.3886 -0.1219 0.035 Uiso 1 1 calc R . .
C10 C 0.0971(9) -0.3969(8) -0.0954(3) 0.027(2) Uani 1 1 d . . .
H10 H 0.0514 -0.4241 -0.1210 0.032 Uiso 1 1 calc R . .
C11 C 0.0300(9) -0.3775(8) -0.0567(3) 0.029(2) Uani 1 1 d . . .
H11 H -0.0603 -0.3920 -0.0563 0.034 Uiso 1 1 calc R . .
C100 C 0.2273(9) 0.1256(9) 0.0963(3) 0.028(2) Uani 1 1 d . . .
C101 C 0.2289(8) -0.0471(8) 0.0304(3) 0.0257(19) Uani 1 1 d . . .
C102 C 0.4657(9) 0.0161(9) 0.0662(3) 0.030(2) Uani 1 1 d . . .
C201 C 0.2706(9) -0.4267(9) 0.1278(3) 0.028(2) Uani 1 1 d . . .
C202 C 0.5141(10) -0.3283(9) 0.1381(3) 0.033(2) Uani 1 1 d . . .
C301 C 0.3583(8) -0.4451(9) 0.0385(3) 0.030(2) Uani 1 1 d . . .
C302 C 0.4910(9) -0.2389(9) 0.0250(3) 0.029(2) Uani 1 1 d . . .
C400 C 0.0234(9) -0.0365(8) 0.1996(3) 0.0265(19) Uani 1 1 d . . .
C401 C -0.0442(9) 0.0622(8) 0.1158(3) 0.027(2) Uani 1 1 d . . .
C402 C 0.1266(9) 0.1900(9) 0.1744(3) 0.032(2) Uani 1 1 d . . .
C500 C 0.3362(10) -0.2962(10) 0.2058(3) 0.036(2) Uani 1 1 d . . .
C501 C 0.0348(9) -0.3126(9) 0.1962(3) 0.030(2) Uani 1 1 d . . .
C502 C 0.1692(9) -0.1790(9) 0.2590(3) 0.033(2) Uani 1 1 d . . .
C601 C 0.4671(10) 0.1287(10) 0.1648(3) 0.040(2) Uani 1 1 d . . .
C602 C 0.5421(11) -0.0874(11) 0.2103(4) 0.049(3) Uani 1 1 d . . .
C603 C 0.3267(10) 0.0485(10) 0.2355(3) 0.039(2) Uani 1 1 d . . .
N1 N 0.1659(6) -0.1612(6) 0.1229(2) 0.0244(15) Uani 1 1 d . . .
N2 N 0.1166(7) -0.2709(6) 0.0566(2) 0.0216(15) Uani 1 1 d . . .
O100 O 0.2362(7) 0.2235(6) 0.0794(2) 0.0380(16) Uani 1 1 d . . .
O101 O 0.1743(6) -0.0199(6) -0.0027(2) 0.0348(15) Uani 1 1 d . . .
O102 O 0.5635(6) 0.0544(7) 0.0549(2) 0.0378(16) Uani 1 1 d . . .
O201 O 0.2276(7) -0.5253(6) 0.1250(2) 0.0397(16) Uani 1 1 d . . .
O202 O 0.6207(6) -0.3647(7) 0.1363(2) 0.0418(17) Uani 1 1 d . . .
O301 O 0.3832(7) -0.5490(6) 0.0346(2) 0.0359(15) Uani 1 1 d . . .
O302 O 0.5909(6) -0.2137(6) 0.0119(2) 0.0313(14) Uani 1 1 d . . .
O400 O -0.0645(7) -0.0036(6) 0.2209(2) 0.0380(16) Uani 1 1 d . . .
O401 O -0.1442(6) 0.0821(7) 0.1001(2) 0.0410(17) Uani 1 1 d . . .
O402 O 0.1268(7) 0.2829(6) 0.1927(2) 0.0412(17) Uani 1 1 d . . .
O500 O 0.3844(7) -0.3486(7) 0.2358(2) 0.0436(18) Uani 1 1 d . . .
O501 O -0.0347(7) -0.3956(7) 0.1945(2) 0.0435(17) Uani 1 1 d . . .
O502 O 0.1768(7) -0.1822(7) 0.2965(2) 0.0491(19) Uani 1 1 d . . .
O601 O 0.5128(10) 0.2231(8) 0.1558(3) 0.068(3) Uani 1 1 d . . .
O602 O 0.6363(9) -0.1239(9) 0.2272(4) 0.083(3) Uani 1 1 d . . .
O603 O 0.2951(8) 0.0959(8) 0.2678(2) 0.060(2) Uani 1 1 d . . .
Ru1 Ru 0.30949(6) -0.05121(6) 0.088520(19) 0.02082(18) Uani 1 1 d . . .
Ru2 Ru 0.34081(6) -0.26520(6) 0.14006(2) 0.02157(18) Uani 1 1 d . . .
Ru3 Ru 0.32051(6) -0.27574(6) 0.043752(19) 0.02066(18) Uani 1 1 d . . .
Ru4 Ru 0.12693(6) 0.03328(6) 0.14562(2) 0.02395(19) Uani 1 1 d . . .
Ru5 Ru 0.15882(6) -0.17801(6) 0.19607(2) 0.02430(19) Uani 1 1 d . . .
Ru6 Ru 0.38280(7) -0.02296(6) 0.18228(2) 0.02532(19) Uani 1 1 d . . .
H100 H 0.4345 -0.1136 0.1317 0.050 Uiso 1 1 d . . .

loop_
_atom_site_aniso_label
_atom_site_aniso_U_11
_atom_site_aniso_U_22
_atom_site_aniso_U_33
_atom_site_aniso_U_23
_atom_site_aniso_U_13
_atom_site_aniso_U_12
C1 0.018(4) 0.015(4) 0.026(4) 0.011(3) -0.004(3) 0.006(3)
C2 0.026(5) 0.030(5) 0.020(4) -0.006(3) -0.001(3) 0.009(4)
C3 0.024(5) 0.035(6) 0.035(5) 0.000(4) 0.005(4) -0.007(4)
C4 0.022(5) 0.035(6) 0.033(5) 0.000(4) 0.003(4) -0.007(4)
C5 0.018(4) 0.021(5) 0.035(5) 0.004(4) -0.005(3) -0.007(4)
C6 0.027(5) 0.019(4) 0.023(4) 0.000(3) 0.002(3) 0.001(4)
C7 0.027(5) 0.016(4) 0.020(4) 0.000(3) -0.004(3) 0.004(4)
C8 0.025(5) 0.015(4) 0.031(4) 0.002(3) -0.001(3) 0.004(4)
C9 0.037(5) 0.032(5) 0.018(4) -0.010(4) 0.004(3) 0.007(4)
C10 0.040(6) 0.021(5) 0.018(4) 0.001(3) -0.004(3) 0.007(4)
C11 0.034(5) 0.021(5) 0.030(5) -0.002(4) -0.003(4) 0.008(4)
C100 0.025(5) 0.035(6) 0.025(4) -0.008(4) -0.003(3) -0.001(4)
C101 0.016(4) 0.019(5) 0.042(5) -0.004(4) 0.001(4) -0.002(4)
C102 0.034(6) 0.033(5) 0.023(4) 0.002(4) 0.000(4) 0.010(4)
C201 0.028(5) 0.023(5) 0.034(5) 0.000(4) -0.008(4) -0.001(4)
C202 0.043(6) 0.037(6) 0.020(4) 0.003(4) 0.003(4) -0.002(5)
C301 0.014(4) 0.039(6) 0.035(5) -0.003(4) -0.002(3) -0.005(4)
C302 0.026(5) 0.028(5) 0.033(5) 0.001(4) 0.000(4) 0.006(4)
C400 0.028(5) 0.030(5) 0.021(4) 0.001(4) -0.003(4) -0.002(4)
C401 0.031(5) 0.022(5) 0.029(4) 0.002(4) -0.004(4) 0.006(4)
C402 0.039(6) 0.035(6) 0.021(4) -0.004(4) 0.000(4) 0.002(4)
C500 0.036(6) 0.038(6) 0.033(5) -0.004(4) 0.007(4) 0.006(5)
C501 0.024(5) 0.039(6) 0.029(5) -0.002(4) 0.007(4) -0.003(5)
C502 0.034(5) 0.035(6) 0.030(5) -0.002(4) 0.003(4) 0.001(4)
C601 0.038(6) 0.041(6) 0.040(5) -0.003(5) -0.004(4) -0.012(5)
C602 0.038(7) 0.045(7) 0.062(7) -0.012(6) -0.017(5) 0.006(5)
C603 0.033(6) 0.044(6) 0.040(6) -0.011(5) 0.000(4) -0.013(5)
N1 0.016(4) 0.018(4) 0.039(4) 0.004(3) 0.000(3) 0.004(3)
N2 0.018(4) 0.015(4) 0.031(4) -0.003(3) 0.001(3) 0.001(3)
O100 0.044(4) 0.026(4) 0.046(4) 0.000(3) 0.013(3) 0.005(3)
O101 0.041(4) 0.030(4) 0.032(3) 0.000(3) -0.003(3) 0.001(3)
O102 0.022(3) 0.044(4) 0.048(4) -0.002(3) 0.011(3) -0.004(3)
O201 0.052(5) 0.031(4) 0.036(4) -0.001(3) -0.005(3) -0.010(3)
O202 0.027(4) 0.058(5) 0.040(4) 0.011(3) 0.005(3) 0.018(3)
O301 0.043(4) 0.017(4) 0.049(4) -0.008(3) 0.005(3) 0.004(3)
O302 0.019(3) 0.040(4) 0.035(3) -0.003(3) 0.004(3) 0.000(3)
O400 0.040(4) 0.039(4) 0.036(4) 0.002(3) 0.014(3) 0.007(3)
O401 0.029(4) 0.043(4) 0.051(4) 0.000(3) -0.007(3) 0.008(3)
O402 0.052(5) 0.033(4) 0.038(4) -0.013(3) 0.002(3) 0.002(3)
O500 0.047(4) 0.056(5) 0.027(3) 0.011(3) 0.002(3) 0.020(4)
O501 0.039(4) 0.051(5) 0.040(4) 0.011(3) 0.003(3) -0.018(4)
O502 0.051(5) 0.064(5) 0.032(4) -0.001(3) -0.001(3) 0.005(4)
O601 0.091(7) 0.053(5) 0.059(5) 0.005(4) 0.001(5) -0.034(5)
O602 0.060(6) 0.059(6) 0.124(8) -0.017(6) -0.057(6) 0.012(5)
O603 0.060(5) 0.076(6) 0.047(4) -0.031(4) 0.014(4) -0.022(5)
Ru1 0.0216(4) 0.0198(4) 0.0212(3) -0.0008(2) 0.0013(2) 0.0005(3)
Ru2 0.0220(4) 0.0212(4) 0.0215(3) 0.0004(2) -0.0006(2) 0.0011(3)
Ru3 0.0197(4) 0.0211(4) 0.0211(3) -0.0018(2) -0.0002(2) 0.0019(3)
Ru4 0.0234(4) 0.0243(4) 0.0242(3) -0.0024(3) 0.0021(3) 0.0029(3)
Ru5 0.0248(4) 0.0276(4) 0.0205(3) -0.0001(3) 0.0017(2) -0.0013(3)
Ru6 0.0253(4) 0.0264(4) 0.0241(3) -0.0038(3) 0.0001(3) -0.0011(3)

loop_
_atom_type_symbol
_atom_type_description
_atom_type_scat_dispersion_real
_atom_type_scat_dispersion_imag
_atom_type_scat_source
C C 0.0181 0.0091 'International Tables Vol C Tables 4.2.6.8 and 6.1.1.4'
H H 0.0000 0.0000 'International Tables Vol C Tables 4.2.6.8 and 6.1.1.4'
N N 0.0311 0.0180 'International Tables Vol C Tables 4.2.6.8 and 6.1.1.4'
O O 0.0492 0.0322 'International Tables Vol C Tables 4.2.6.8 and 6.1.1.4'
Ru Ru 0.0552 3.2960 'International Tables Vol C Tables 4.2.6.8 and 6.1.1.4'

loop_
_geom_angle_atom_site_label_1
_geom_angle_atom_site_label_2
_geom_angle_atom_site_label_3
_geom_angle
_geom_angle_site_symmetry_1
_geom_angle_site_symmetry_3
_geom_angle_publ_flag
N2 C1 C2 118.8(7) . . ?
N2 C1 N1 115.7(7) . . ?
C2 C1 N1 125.4(7) . . ?
C3 C2 C1 120.5(8) . . ?
C3 C2 H2 119.8 . . ?
C1 C2 H2 119.8 . . ?
C2 C3 C4 119.3(8) . . ?
C2 C3 H3 120.3 . . ?
C4 C3 H3 120.3 . . ?
C5 C4 C3 119.7(8) . . ?
C5 C4 H4 120.1 . . ?
C3 C4 H4 120.1 . . ?
N2 C5 C4 119.5(8) . . ?
N2 C5 C6 114.2(7) . . ?
C4 C5 C6 126.1(8) . . ?
C11 C6 C7 120.7(8) . . ?
C11 C6 C5 122.9(8) . . ?
C7 C6 C5 116.4(7) . . ?
C8 C7 C6 117.9(7) . . ?
C8 C7 Ru3 127.5(6) . . ?
C6 C7 Ru3 114.0(6) . . ?
C7 C8 C9 121.3(8) . . ?
C7 C8 H8 119.4 . . ?
C9 C8 H8 119.4 . . ?
C10 C9 C8 120.1(8) . . ?
C10 C9 H9 120.0 . . ?
C8 C9 H9 120.0 . . ?
C9 C10 C11 120.2(8) . . ?
C9 C10 H10 119.9 . . ?
C11 C10 H10 119.9 . . ?
C6 C11 C10 119.9(9) . . ?
C6 C11 H11 120.1 . . ?
C10 C11 H11 120.1 . . ?
O100 C100 Ru1 136.4(7) . . ?
O100 C100 Ru4 141.6(7) . . ?
Ru1 C100 Ru4 82.1(4) . . ?
O101 C101 Ru1 166.2(8) . . ?
O102 C102 Ru1 176.2(8) . . ?
O201 C201 Ru2 172.9(8) . . ?
O202 C202 Ru2 178.4(9) . . ?
O301 C301 Ru3 178.6(9) . . ?
O302 C302 Ru3 176.6(8) . . ?
O400 C400 Ru5 140.8(7) . . ?
O400 C400 Ru4 137.0(7) . . ?
Ru5 C400 Ru4 82.1(3) . . ?
O401 C401 Ru4 177.0(8) . . ?
O402 C402 Ru4 178.3(8) . . ?
O500 C500 Ru2 145.6(8) . . ?
O500 C500 Ru5 134.2(7) . . ?
Ru2 C500 Ru5 80.1(4) . . ?
O501 C501 Ru5 176.1(8) . . ?
O502 C502 Ru5 178.4(9) . . ?
O601 C601 Ru6 176.2(10) . . ?
O602 C602 Ru6 179.0(11) . . ?
O603 C603 Ru6 177.5(9) . . ?
C1 N1 Ru2 117.2(5) . . ?
C1 N1 Ru1 113.8(5) . . ?
Ru2 N1 Ru1 80.1(2) . . ?
C1 N1 Ru5 121.4(5) . . ?
Ru2 N1 Ru5 77.2(2) . . ?
Ru1 N1 Ru5 124.7(3) . . ?
C1 N1 Ru4 118.3(5) . . ?
Ru2 N1 Ru4 124.5(3) . . ?
Ru1 N1 Ru4 76.9(2) . . ?
Ru5 N1 Ru4 75.9(2) . . ?
C1 N2 C5 121.2(7) . . ?
C1 N2 Ru3 122.4(5) . . ?
C5 N2 Ru3 116.0(5) . . ?
C102 Ru1 C101 89.9(4) . . ?
C102 Ru1 C100 92.4(4) . . ?
C101 Ru1 C100 85.6(3) . . ?
C102 Ru1 N1 165.1(3) . . ?
C101 Ru1 N1 100.4(3) . . ?
C100 Ru1 N1 99.0(3) . . ?
C102 Ru1 Ru4 134.4(3) . . ?
C101 Ru1 Ru4 107.1(3) . . ?
C100 Ru1 Ru4 49.0(2) . . ?
N1 Ru1 Ru4 52.45(18) . . ?
C102 Ru1 Ru3 96.0(3) . . ?
C101 Ru1 Ru3 66.1(3) . . ?
C100 Ru1 Ru3 150.3(2) . . ?
N1 Ru1 Ru3 78.78(19) . . ?
Ru4 Ru1 Ru3 129.61(3) . . ?
C102 Ru1 Ru2 115.7(3) . . ?
C101 Ru1 Ru2 124.7(3) . . ?
C100 Ru1 Ru2 136.1(2) . . ?
N1 Ru1 Ru2 49.48(17) . . ?
Ru4 Ru1 Ru2 89.08(3) . . ?
Ru3 Ru1 Ru2 63.37(2) . . ?
C102 Ru1 Ru6 97.0(3) . . ?
C101 Ru1 Ru6 167.2(3) . . ?
C100 Ru1 Ru6 83.3(2) . . ?
N1 Ru1 Ru6 75.02(19) . . ?
Ru4 Ru1 Ru6 60.46(2) . . ?
Ru3 Ru1 Ru6 123.52(3) . . ?
Ru2 Ru1 Ru6 61.46(2) . . ?
C202 Ru2 C201 90.7(4) . . ?
C202 Ru2 C500 91.8(4) . . ?
C201 Ru2 C500 91.1(4) . . ?
C202 Ru2 N1 160.7(3) . . ?
C201 Ru2 N1 97.0(3) . . ?
C500 Ru2 N1 105.6(3) . . ?
C202 Ru2 Ru5 143.1(3) . . ?
C201 Ru2 Ru5 99.9(3) . . ?
C500 Ru2 Ru5 53.1(3) . . ?
N1 Ru2 Ru5 52.64(19) . . ?
C202 Ru2 Ru1 111.2(3) . . ?
C201 Ru2 Ru1 127.3(3) . . ?
C500 Ru2 Ru1 132.9(3) . . ?
N1 Ru2 Ru1 50.42(18) . . ?
Ru5 Ru2 Ru1 90.05(3) . . ?
C202 Ru2 Ru3 89.0(3) . . ?
C201 Ru2 Ru3 76.0(3) . . ?
C500 Ru2 Ru3 167.1(3) . . ?
N1 Ru2 Ru3 75.84(19) . . ?
Ru5 Ru2 Ru3 127.76(3) . . ?
Ru1 Ru2 Ru3 58.01(2) . . ?
C202 Ru2 Ru6 102.2(3) . . ?
C201 Ru2 Ru6 160.4(3) . . ?
C500 Ru2 Ru6 74.0(3) . . ?
N1 Ru2 Ru6 75.47(19) . . ?
Ru5 Ru2 Ru6 60.96(2) . . ?
Ru1 Ru2 Ru6 61.55(2) . . ?
Ru3 Ru2 Ru6 118.38(3) . . ?
C301 Ru3 C302 89.0(4) . . ?
C301 Ru3 C7 79.0(3) . . ?
C302 Ru3 C7 97.0(4) . . ?
C301 Ru3 N2 104.3(3) . . ?
C302 Ru3 N2 164.7(3) . . ?
C7 Ru3 N2 78.3(3) . . ?
C301 Ru3 Ru1 154.4(3) . . ?
C302 Ru3 Ru1 91.3(3) . . ?
C7 Ru3 Ru1 126.3(2) . . ?
N2 Ru3 Ru1 80.20(18) . . ?
C301 Ru3 Ru2 96.7(3) . . ?
C302 Ru3 Ru2 105.3(3) . . ?
C7 Ru3 Ru2 157.2(2) . . ?
N2 Ru3 Ru2 81.15(18) . . ?
Ru1 Ru3 Ru2 58.62(2) . . ?
C402 Ru4 C401 93.0(4) . . ?
C402 Ru4 C100 85.3(4) . . ?
C401 Ru4 C100 92.8(4) . . ?
C402 Ru4 C400 87.0(4) . . ?
C401 Ru4 C400 87.0(4) . . ?
C100 Ru4 C400 172.3(3) . . ?
C402 Ru4 N1 166.7(3) . . ?
C401 Ru4 N1 99.9(3) . . ?
C100 Ru4 N1 97.1(3) . . ?
C400 Ru4 N1 90.5(3) . . ?
C402 Ru4 Ru5 118.6(3) . . ?
C401 Ru4 Ru5 118.1(3) . . ?
C100 Ru4 Ru5 137.5(3) . . ?
C400 Ru4 Ru5 48.0(2) . . ?
N1 Ru4 Ru5 51.90(18) . . ?
C402 Ru4 Ru1 126.6(3) . . ?
C401 Ru4 Ru1 112.2(3) . . ?
C100 Ru4 Ru1 48.9(3) . . ?
C400 Ru4 Ru1 137.9(2) . . ?
N1 Ru4 Ru1 50.60(18) . . ?
Ru5 Ru4 Ru1 90.60(3) . . ?
C402 Ru4 Ru6 91.6(3) . . ?
C401 Ru4 Ru6 174.6(3) . . ?
C100 Ru4 Ru6 84.9(2) . . ?
C400 Ru4 Ru6 95.9(2) . . ?
N1 Ru4 Ru6 75.61(17) . . ?
Ru5 Ru4 Ru6 61.61(2) . . ?
Ru1 Ru4 Ru6 62.77(2) . . ?
C502 Ru5 C501 90.2(4) . . ?
C502 Ru5 C400 87.8(4) . . ?
C501 Ru5 C400 96.3(4) . . ?
C502 Ru5 C500 81.6(4) . . ?
C501 Ru5 C500 96.0(4) . . ?
C400 Ru5 C500 163.7(4) . . ?
C502 Ru5 N1 173.4(3) . . ?
C501 Ru5 N1 96.4(3) . . ?
C400 Ru5 N1 92.3(3) . . ?
C500 Ru5 N1 96.8(3) . . ?
C502 Ru5 Ru2 127.5(3) . . ?
C501 Ru5 Ru2 102.1(3) . . ?
C400 Ru5 Ru2 139.4(2) . . ?
C500 Ru5 Ru2 46.8(2) . . ?
N1 Ru5 Ru2 50.13(17) . . ?
C502 Ru5 Ru4 124.2(3) . . ?
C501 Ru5 Ru4 124.0(3) . . ?
C400 Ru5 Ru4 49.9(2) . . ?
C500 Ru5 Ru4 128.5(3) . . ?
N1 Ru5 Ru4 52.21(18) . . ?
Ru2 Ru5 Ru4 90.27(3) . . ?
C502 Ru5 Ru6 97.9(3) . . ?
C501 Ru5 Ru6 164.7(3) . . ?
C400 Ru5 Ru6 96.9(2) . . ?
C500 Ru5 Ru6 72.5(3) . . ?
N1 Ru5 Ru6 75.47(18) . . ?
Ru2 Ru5 Ru6 62.73(2) . . ?
Ru4 Ru5 Ru6 61.14(2) . . ?
C603 Ru6 C601 92.7(4) . . ?
C603 Ru6 C602 92.8(5) . . ?
C601 Ru6 C602 92.6(5) . . ?
C603 Ru6 Ru4 86.6(3) . . ?
C601 Ru6 Ru4 97.3(3) . . ?
C602 Ru6 Ru4 170.1(4) . . ?
C603 Ru6 Ru5 80.8(3) . . ?
C601 Ru6 Ru5 153.8(3) . . ?
C602 Ru6 Ru5 112.9(4) . . ?
Ru4 Ru6 Ru5 57.25(2) . . ?
C603 Ru6 Ru2 133.5(3) . . ?
C601 Ru6 Ru2 133.7(3) . . ?
C602 Ru6 Ru2 88.8(3) . . ?
Ru4 Ru6 Ru2 84.42(3) . . ?
Ru5 Ru6 Ru2 56.30(2) . . ?
C603 Ru6 Ru1 142.6(3) . . ?
C601 Ru6 Ru1 85.4(3) . . ?
C602 Ru6 Ru1 124.5(4) . . ?
Ru4 Ru6 Ru1 56.77(2) . . ?
Ru5 Ru6 Ru1 84.75(2) . . ?
Ru2 Ru6 Ru1 56.99(2) . . ?

loop_
_geom_bond_atom_site_label_1
_geom_bond_atom_site_label_2
_geom_bond_distance
_geom_bond_site_symmetry_2
_geom_bond_publ_flag
C1 N2 1.359(10) . ?
C1 C2 1.392(12) . ?
C1 N1 1.418(11) . ?
C2 C3 1.364(12) . ?
C2 H2 0.9300 . ?
C3 C4 1.386(12) . ?
C3 H3 0.9300 . ?
C4 C5 1.382(12) . ?
C4 H4 0.9300 . ?
C5 N2 1.363(10) . ?
C5 C6 1.464(11) . ?
C6 C11 1.379(12) . ?
C6 C7 1.416(12) . ?
C7 C8 1.377(11) . ?
C7 Ru3 2.078(8) . ?
C8 C9 1.394(11) . ?
C8 H8 0.9300 . ?
C9 C10 1.368(13) . ?
C9 H9 0.9300 . ?
C10 C11 1.391(12) . ?
C10 H10 0.9300 . ?
C11 H11 0.9300 . ?
C100 O100 1.166(11) . ?
C100 Ru1 2.080(10) . ?
C100 Ru4 2.083(9) . ?
C101 O101 1.158(10) . ?
C101 Ru1 1.900(9) . ?
C102 O102 1.140(11) . ?
C102 Ru1 1.889(10) . ?
C201 O201 1.141(10) . ?
C201 Ru2 1.895(9) . ?
C202 O202 1.153(11) . ?
C202 Ru2 1.886(10) . ?
C301 O301 1.144(11) . ?
C301 Ru3 1.855(10) . ?
C302 O302 1.136(11) . ?
C302 Ru3 1.884(9) . ?
C400 O400 1.174(11) . ?
C400 Ru5 2.048(9) . ?
C400 Ru4 2.107(9) . ?
C401 O401 1.122(10) . ?
C401 Ru4 1.946(9) . ?
C402 O402 1.135(11) . ?
C402 Ru4 1.883(9) . ?
C500 O500 1.155(11) . ?
C500 Ru2 2.010(9) . ?
C500 Ru5 2.207(10) . ?
C501 O501 1.132(11) . ?
C501 Ru5 1.910(10) . ?
C502 O502 1.128(11) . ?
C502 Ru5 1.895(9) . ?
C601 O601 1.146(12) . ?
C601 Ru6 1.914(11) . ?
C602 O602 1.132(12) . ?
C602 Ru6 1.920(11) . ?
C603 O603 1.153(12) . ?
C603 Ru6 1.885(10) . ?
N1 Ru2 2.139(7) . ?
N1 Ru1 2.168(7) . ?
N1 Ru5 2.215(7) . ?
N1 Ru4 2.225(7) . ?
N2 Ru3 2.121(7) . ?
Ru1 Ru4 2.7334(9) . ?
Ru1 Ru3 2.7532(9) . ?
Ru1 Ru2 2.7713(9) . ?
Ru1 Ru6 2.9059(9) . ?
Ru1 H100 1.89888 . ?
Ru2 Ru5 2.7176(9) . ?
Ru2 Ru3 2.9018(8) . ?
Ru2 Ru6 2.9035(9) . ?
Ru2 H100 1.89816 . ?
Ru4 Ru5 2.7300(9) . ?
Ru4 Ru6 2.8431(9) . ?
Ru5 Ru6 2.8558(9) . ?
Ru6 H100 1.89702 . ?

loop_
_geom_torsion_atom_site_label_1
_geom_torsion_atom_site_label_2
_geom_torsion_atom_site_label_3
_geom_torsion_atom_site_label_4
_geom_torsion
_geom_torsion_site_symmetry_1
_geom_torsion_site_symmetry_2
_geom_torsion_site_symmetry_3
_geom_torsion_site_symmetry_4
_geom_torsion_publ_flag
N2 C1 C2 C3 -3.1(13) . . . . ?
N1 C1 C2 C3 174.0(8) . . . . ?
C1 C2 C3 C4 -5.4(14) . . . . ?
C2 C3 C4 C5 7.7(14) . . . . ?
C3 C4 C5 N2 -1.5(14) . . . . ?
C3 C4 C5 C6 -175.7(9) . . . . ?
N2 C5 C6 C11 179.6(8) . . . . ?
C4 C5 C6 C11 -6.0(14) . . . . ?
N2 C5 C6 C7 -2.8(11) . . . . ?
C4 C5 C6 C7 171.6(8) . . . . ?
C11 C6 C7 C8 -0.6(12) . . . . ?
C5 C6 C7 C8 -178.3(8) . . . . ?
C11 C6 C7 Ru3 -172.6(7) . . . . ?
C5 C6 C7 Ru3 9.8(10) . . . . ?
C6 C7 C8 C9 1.3(12) . . . . ?
Ru3 C7 C8 C9 172.0(6) . . . . ?
C7 C8 C9 C10 -1.2(13) . . . . ?
C8 C9 C10 C11 0.4(13) . . . . ?
C7 C6 C11 C10 -0.1(13) . . . . ?
C5 C6 C11 C10 177.4(8) . . . . ?
C9 C10 C11 C6 0.2(13) . . . . ?
N2 C1 N1 Ru2 -49.8(8) . . . . ?
C2 C1 N1 Ru2 133.1(7) . . . . ?
N2 C1 N1 Ru1 41.1(8) . . . . ?
C2 C1 N1 Ru1 -136.0(7) . . . . ?
N2 C1 N1 Ru5 -141.1(6) . . . . ?
C2 C1 N1 Ru5 41.8(10) . . . . ?
N2 C1 N1 Ru4 128.7(6) . . . . ?
C2 C1 N1 Ru4 -48.5(10) . . . . ?
C2 C1 N2 C5 9.5(12) . . . . ?
N1 C1 N2 C5 -167.9(7) . . . . ?
C2 C1 N2 Ru3 -177.9(6) . . . . ?
N1 C1 N2 Ru3 4.8(9) . . . . ?
C4 C5 N2 C1 -7.2(12) . . . . ?
C6 C5 N2 C1 167.6(7) . . . . ?
C4 C5 N2 Ru3 179.7(7) . . . . ?
C6 C5 N2 Ru3 -5.4(9) . . . . ?
O100 C100 Ru1 C102 28.3(10) . . . . ?
Ru4 C100 Ru1 C102 -153.0(3) . . . . ?
O100 C100 Ru1 C101 -61.5(10) . . . . ?
Ru4 C100 Ru1 C101 117.3(3) . . . . ?
O100 C100 Ru1 N1 -161.3(10) . . . . ?
Ru4 C100 Ru1 N1 17.4(3) . . . . ?
O100 C100 Ru1 Ru4 -178.8(12) . . . . ?
O100 C100 Ru1 Ru3 -78.3(12) . . . . ?
Ru4 C100 Ru1 Ru3 100.4(4) . . . . ?
O100 C100 Ru1 Ru2 160.4(8) . . . . ?
Ru4 C100 Ru1 Ru2 -20.9(4) . . . . ?
O100 C100 Ru1 Ru6 125.0(10) . . . . ?
Ru4 C100 Ru1 Ru6 -56.22(18) . . . . ?
C1 N1 Ru1 C102 -121.7(13) . . . . ?
Ru2 N1 Ru1 C102 -6.2(14) . . . . ?
Ru5 N1 Ru1 C102 60.5(14) . . . . ?
Ru4 N1 Ru1 C102 122.8(12) . . . . ?
C1 N1 Ru1 C101 11.7(6) . . . . ?
Ru2 N1 Ru1 C101 127.2(3) . . . . ?
Ru5 N1 Ru1 C101 -166.0(4) . . . . ?
Ru4 N1 Ru1 C101 -103.7(3) . . . . ?
C1 N1 Ru1 C100 98.9(6) . . . . ?
Ru2 N1 Ru1 C100 -145.6(3) . . . . ?
Ru5 N1 Ru1 C100 -78.8(4) . . . . ?
Ru4 N1 Ru1 C100 -16.5(3) . . . . ?
C1 N1 Ru1 Ru4 115.4(6) . . . . ?
Ru2 N1 Ru1 Ru4 -129.1(3) . . . . ?
Ru5 N1 Ru1 Ru4 -62.3(3) . . . . ?
C1 N1 Ru1 Ru3 -51.1(5) . . . . ?
Ru2 N1 Ru1 Ru3 64.43(15) . . . . ?
Ru5 N1 Ru1 Ru3 131.2(4) . . . . ?
Ru4 N1 Ru1 Ru3 -166.50(17) . . . . ?
C1 N1 Ru1 Ru2 -115.5(6) . . . . ?
Ru5 N1 Ru1 Ru2 66.8(3) . . . . ?
Ru4 N1 Ru1 Ru2 129.1(3) . . . . ?
C1 N1 Ru1 Ru6 179.5(5) . . . . ?
Ru2 N1 Ru1 Ru6 -65.05(15) . . . . ?
Ru5 N1 Ru1 Ru6 1.7(3) . . . . ?
Ru4 N1 Ru1 Ru6 64.02(13) . . . . ?
O500 C500 Ru2 C202 -17.2(16) . . . . ?
Ru5 C500 Ru2 C202 167.6(4) . . . . ?
O500 C500 Ru2 C201 73.6(15) . . . . ?
Ru5 C500 Ru2 C201 -101.6(3) . . . . ?
O500 C500 Ru2 N1 171.2(15) . . . . ?
Ru5 C500 Ru2 N1 -4.0(4) . . . . ?
O500 C500 Ru2 Ru5 175.2(17) . . . . ?
O500 C500 Ru2 Ru1 -138.8(13) . . . . ?
Ru5 C500 Ru2 Ru1 46.0(5) . . . . ?
O500 C500 Ru2 Ru3 76(2) . . . . ?
Ru5 C500 Ru2 Ru3 -98.9(12) . . . . ?
O500 C500 Ru2 Ru6 -119.3(16) . . . . ?
Ru5 C500 Ru2 Ru6 65.4(2) . . . . ?
C1 N1 Ru2 C202 91.2(12) . . . . ?
Ru1 N1 Ru2 C202 -20.5(11) . . . . ?
Ru5 N1 Ru2 C202 -149.8(10) . . . . ?
Ru4 N1 Ru2 C202 -87.1(11) . . . . ?
C1 N1 Ru2 C201 -21.8(6) . . . . ?
Ru1 N1 Ru2 C201 -133.6(3) . . . . ?
Ru5 N1 Ru2 C201 97.2(3) . . . . ?
Ru4 N1 Ru2 C201 159.8(4) . . . . ?
C1 N1 Ru2 C500 -115.0(6) . . . . ?
Ru1 N1 Ru2 C500 133.3(3) . . . . ?
Ru5 N1 Ru2 C500 4.0(4) . . . . ?
Ru4 N1 Ru2 C500 66.7(5) . . . . ?
C1 N1 Ru2 Ru5 -119.0(6) . . . . ?
Ru1 N1 Ru2 Ru5 129.2(3) . . . . ?
Ru4 N1 Ru2 Ru5 62.7(3) . . . . ?
C1 N1 Ru2 Ru1 111.8(6) . . . . ?
Ru5 N1 Ru2 Ru1 -129.2(3) . . . . ?
Ru4 N1 Ru2 Ru1 -66.5(3) . . . . ?
C1 N1 Ru2 Ru3 51.8(5) . . . . ?
Ru1 N1 Ru2 Ru3 -59.98(14) . . . . ?
Ru5 N1 Ru2 Ru3 170.78(19) . . . . ?
Ru4 N1 Ru2 Ru3 -126.5(4) . . . . ?
C1 N1 Ru2 Ru6 176.7(6) . . . . ?
Ru1 N1 Ru2 Ru6 64.90(15) . . . . ?
Ru5 N1 Ru2 Ru6 -64.34(13) . . . . ?
Ru4 N1 Ru2 Ru6 -1.7(3) . . . . ?
C102 Ru1 Ru2 C202 -8.9(4) . . . . ?
C101 Ru1 Ru2 C202 100.5(4) . . . . ?
C100 Ru1 Ru2 C202 -133.6(4) . . . . ?
N1 Ru1 Ru2 C202 172.8(4) . . . . ?
Ru4 Ru1 Ru2 C202 -149.2(3) . . . . ?
Ru3 Ru1 Ru2 C202 74.7(3) . . . . ?
Ru6 Ru1 Ru2 C202 -92.7(3) . . . . ?
C102 Ru1 Ru2 C201 -117.2(5) . . . . ?
C101 Ru1 Ru2 C201 -7.8(5) . . . . ?
C100 Ru1 Ru2 C201 118.2(5) . . . . ?
N1 Ru1 Ru2 C201 64.6(4) . . . . ?
Ru4 Ru1 Ru2 C201 102.6(4) . . . . ?
Ru3 Ru1 Ru2 C201 -33.6(4) . . . . ?
Ru6 Ru1 Ru2 C201 159.0(4) . . . . ?
C102 Ru1 Ru2 C500 105.1(5) . . . . ?
C101 Ru1 Ru2 C500 -145.5(5) . . . . ?
C100 Ru1 Ru2 C500 -19.5(5) . . . . ?
N1 Ru1 Ru2 C500 -73.1(5) . . . . ?
Ru4 Ru1 Ru2 C500 -35.1(4) . . . . ?
Ru3 Ru1 Ru2 C500 -171.3(4) . . . . ?
Ru6 Ru1 Ru2 C500 21.3(4) . . . . ?
C102 Ru1 Ru2 N1 178.2(4) . . . . ?
C101 Ru1 Ru2 N1 -72.3(4) . . . . ?
C100 Ru1 Ru2 N1 53.6(4) . . . . ?
Ru4 Ru1 Ru2 N1 38.0(2) . . . . ?
Ru3 Ru1 Ru2 N1 -98.2(2) . . . . ?
Ru6 Ru1 Ru2 N1 94.5(2) . . . . ?
C102 Ru1 Ru2 Ru5 140.2(3) . . . . ?
C101 Ru1 Ru2 Ru5 -110.3(3) . . . . ?
C100 Ru1 Ru2 Ru5 15.6(3) . . . . ?
N1 Ru1 Ru2 Ru5 -38.0(2) . . . . ?
Ru4 Ru1 Ru2 Ru5 0.02(7) . . . . ?
Ru3 Ru1 Ru2 Ru5 -136.17(3) . . . . ?
Ru6 Ru1 Ru2 Ru5 56.45(2) . . . . ?
C102 Ru1 Ru2 Ru3 -83.6(3) . . . . ?
C101 Ru1 Ru2 Ru3 25.8(3) . . . . ?
C100 Ru1 Ru2 Ru3 151.8(3) . . . . ?
N1 Ru1 Ru2 Ru3 98.2(2) . . . . ?
Ru4 Ru1 Ru2 Ru3 136.17(3) . . . . ?
Ru6 Ru1 Ru2 Ru3 -167.37(3) . . . . ?
C102 Ru1 Ru2 Ru6 83.8(3) . . . . ?
C101 Ru1 Ru2 Ru6 -166.8(3) . . . . ?
C100 Ru1 Ru2 Ru6 -40.9(3) . . . . ?
N1 Ru1 Ru2 Ru6 -94.5(2) . . . . ?
Ru4 Ru1 Ru2 Ru6 -56.46(2) . . . . ?
Ru3 Ru1 Ru2 Ru6 167.37(3) . . . . ?
C8 C7 Ru3 C301 -73.2(8) . . . . ?
C6 C7 Ru3 C301 97.8(7) . . . . ?
C8 C7 Ru3 C302 14.3(8) . . . . ?
C6 C7 Ru3 C302 -174.7(6) . . . . ?
C8 C7 Ru3 N2 179.5(8) . . . . ?
C6 C7 Ru3 N2 -9.4(6) . . . . ?
C8 C7 Ru3 Ru1 111.1(7) . . . . ?
C6 C7 Ru3 Ru1 -77.9(6) . . . . ?
C8 C7 Ru3 Ru2 -154.3(5) . . . . ?
C6 C7 Ru3 Ru2 16.7(10) . . . . ?
C1 N2 Ru3 C301 119.9(6) . . . . ?
C5 N2 Ru3 C301 -67.1(7) . . . . ?
C1 N2 Ru3 C302 -91.1(14) . . . . ?
C5 N2 Ru3 C302 81.8(14) . . . . ?
C1 N2 Ru3 C7 -164.7(7) . . . . ?
C5 N2 Ru3 C7 8.3(6) . . . . ?
C1 N2 Ru3 Ru1 -34.2(6) . . . . ?
C5 N2 Ru3 Ru1 138.8(6) . . . . ?
C1 N2 Ru3 Ru2 25.3(6) . . . . ?
C5 N2 Ru3 Ru2 -161.8(6) . . . . ?
C102 Ru1 Ru3 C301 98.8(7) . . . . ?
C101 Ru1 Ru3 C301 -173.9(7) . . . . ?
C100 Ru1 Ru3 C301 -155.5(8) . . . . ?
N1 Ru1 Ru3 C301 -67.1(6) . . . . ?
Ru4 Ru1 Ru3 C301 -81.0(6) . . . . ?
Ru2 Ru1 Ru3 C301 -17.0(6) . . . . ?
Ru6 Ru1 Ru3 C301 -3.7(6) . . . . ?
C102 Ru1 Ru3 C302 8.6(4) . . . . ?
C101 Ru1 Ru3 C302 95.8(4) . . . . ?
C100 Ru1 Ru3 C302 114.3(6) . . . . ?
N1 Ru1 Ru3 C302 -157.3(3) . . . . ?
Ru4 Ru1 Ru3 C302 -171.2(3) . . . . ?
Ru2 Ru1 Ru3 C302 -107.2(3) . . . . ?
Ru6 Ru1 Ru3 C302 -93.9(3) . . . . ?
C102 Ru1 Ru3 C7 -91.1(4) . . . . ?
C101 Ru1 Ru3 C7 -3.8(4) . . . . ?
C100 Ru1 Ru3 C7 14.6(6) . . . . ?
N1 Ru1 Ru3 C7 103.0(3) . . . . ?
Ru4 Ru1 Ru3 C7 89.1(3) . . . . ?
Ru2 Ru1 Ru3 C7 153.1(3) . . . . ?
Ru6 Ru1 Ru3 C7 166.4(3) . . . . ?
C102 Ru1 Ru3 N2 -158.6(3) . . . . ?
C101 Ru1 Ru3 N2 -71.4(3) . . . . ?
C100 Ru1 Ru3 N2 -53.0(5) . . . . ?
N1 Ru1 Ru3 N2 35.5(3) . . . . ?
Ru4 Ru1 Ru3 N2 21.55(19) . . . . ?
Ru2 Ru1 Ru3 N2 85.55(19) . . . . ?
Ru6 Ru1 Ru3 N2 98.87(19) . . . . ?
C102 Ru1 Ru3 Ru2 115.8(3) . . . . ?
C101 Ru1 Ru3 Ru2 -156.9(3) . . . . ?
C100 Ru1 Ru3 Ru2 -138.5(5) . . . . ?
N1 Ru1 Ru3 Ru2 -50.10(18) . . . . ?
Ru4 Ru1 Ru3 Ru2 -64.00(4) . . . . ?
Ru6 Ru1 Ru3 Ru2 13.32(3) . . . . ?
C202 Ru2 Ru3 C301 56.7(4) . . . . ?
C201 Ru2 Ru3 C301 -34.3(4) . . . . ?
C500 Ru2 Ru3 C301 -37.1(13) . . . . ?
N1 Ru2 Ru3 C301 -135.4(3) . . . . ?
Ru5 Ru2 Ru3 C301 -126.2(3) . . . . ?
Ru1 Ru2 Ru3 C301 172.7(3) . . . . ?
Ru6 Ru2 Ru3 C301 160.1(3) . . . . ?
C202 Ru2 Ru3 C302 -34.0(4) . . . . ?
C201 Ru2 Ru3 C302 -125.0(4) . . . . ?
C500 Ru2 Ru3 C302 -127.9(13) . . . . ?
N1 Ru2 Ru3 C302 133.8(3) . . . . ?
Ru5 Ru2 Ru3 C302 143.1(3) . . . . ?
Ru1 Ru2 Ru3 C302 81.9(3) . . . . ?
Ru6 Ru2 Ru3 C302 69.3(3) . . . . ?
C202 Ru2 Ru3 C7 134.2(6) . . . . ?
C201 Ru2 Ru3 C7 43.2(6) . . . . ?
C500 Ru2 Ru3 C7 40.4(14) . . . . ?
N1 Ru2 Ru3 C7 -57.9(6) . . . . ?
Ru5 Ru2 Ru3 C7 -48.6(6) . . . . ?
Ru1 Ru2 Ru3 C7 -109.8(6) . . . . ?
Ru6 Ru2 Ru3 C7 -122.4(6) . . . . ?
C202 Ru2 Ru3 N2 160.2(3) . . . . ?
C201 Ru2 Ru3 N2 69.2(3) . . . . ?
C500 Ru2 Ru3 N2 66.3(13) . . . . ?
N1 Ru2 Ru3 N2 -32.0(3) . . . . ?
Ru5 Ru2 Ru3 N2 -22.71(19) . . . . ?
Ru1 Ru2 Ru3 N2 -83.87(19) . . . . ?
Ru6 Ru2 Ru3 N2 -96.48(19) . . . . ?
C202 Ru2 Ru3 Ru1 -116.0(3) . . . . ?
C201 Ru2 Ru3 Ru1 153.0(3) . . . . ?
C500 Ru2 Ru3 Ru1 150.2(13) . . . . ?
N1 Ru2 Ru3 Ru1 51.89(19) . . . . ?
Ru5 Ru2 Ru3 Ru1 61.16(4) . . . . ?
Ru6 Ru2 Ru3 Ru1 -12.62(3) . . . . ?
O100 C100 Ru4 C402 -31.4(11) . . . . ?
Ru1 C100 Ru4 C402 149.9(4) . . . . ?
O100 C100 Ru4 C401 61.4(11) . . . . ?
Ru1 C100 Ru4 C401 -117.2(3) . . . . ?
O100 C100 Ru4 N1 161.7(11) . . . . ?
Ru1 C100 Ru4 N1 -16.9(3) . . . . ?
O100 C100 Ru4 Ru5 -159.9(9) . . . . ?
Ru1 C100 Ru4 Ru5 21.4(4) . . . . ?
O100 C100 Ru4 Ru1 178.6(13) . . . . ?
O100 C100 Ru4 Ru6 -123.5(11) . . . . ?
Ru1 C100 Ru4 Ru6 57.91(19) . . . . ?
O400 C400 Ru4 C402 43.4(10) . . . . ?
Ru5 C400 Ru4 C402 -133.9(4) . . . . ?
O400 C400 Ru4 C401 -49.8(10) . . . . ?
Ru5 C400 Ru4 C401 132.9(3) . . . . ?
O400 C400 Ru4 N1 -149.7(10) . . . . ?
Ru5 C400 Ru4 N1 33.0(3) . . . . ?
O400 C400 Ru4 Ru5 177.3(12) . . . . ?
O400 C400 Ru4 Ru1 -170.1(8) . . . . ?
Ru5 C400 Ru4 Ru1 12.6(5) . . . . ?
O400 C400 Ru4 Ru6 134.7(10) . . . . ?
Ru5 C400 Ru4 Ru6 -42.5(2) . . . . ?
C1 N1 Ru4 C402 166.5(13) . . . . ?
Ru2 N1 Ru4 C402 -15.2(16) . . . . ?
Ru1 N1 Ru4 C402 -83.3(15) . . . . ?
Ru5 N1 Ru4 C402 48.1(15) . . . . ?
C1 N1 Ru4 C401 0.3(6) . . . . ?
Ru2 N1 Ru4 C401 178.7(4) . . . . ?
Ru1 N1 Ru4 C401 110.6(3) . . . . ?
Ru5 N1 Ru4 C401 -118.0(3) . . . . ?
C1 N1 Ru4 C100 -93.8(6) . . . . ?
Ru2 N1 Ru4 C100 84.5(4) . . . . ?
Ru1 N1 Ru4 C100 16.4(3) . . . . ?
Ru5 N1 Ru4 C100 147.8(3) . . . . ?
C1 N1 Ru4 C400 87.4(6) . . . . ?
Ru2 N1 Ru4 C400 -94.3(4) . . . . ?
Ru1 N1 Ru4 C400 -162.4(3) . . . . ?
Ru5 N1 Ru4 C400 -31.0(3) . . . . ?
C1 N1 Ru4 Ru5 118.4(6) . . . . ?
Ru2 N1 Ru4 Ru5 -63.3(3) . . . . ?
Ru1 N1 Ru4 Ru5 -131.4(2) . . . . ?
C1 N1 Ru4 Ru1 -110.2(6) . . . . ?
Ru2 N1 Ru4 Ru1 68.1(3) . . . . ?
Ru5 N1 Ru4 Ru1 131.4(2) . . . . ?
C1 N1 Ru4 Ru6 -176.6(6) . . . . ?
Ru2 N1 Ru4 Ru6 1.7(3) . . . . ?
Ru1 N1 Ru4 Ru6 -66.39(13) . . . . ?
Ru5 N1 Ru4 Ru6 65.00(12) . . . . ?
C102 Ru1 Ru4 C402 1.0(5) . . . . ?
C101 Ru1 Ru4 C402 -106.5(4) . . . . ?
C100 Ru1 Ru4 C402 -38.5(5) . . . . ?
N1 Ru1 Ru4 C402 163.4(4) . . . . ?
Ru3 Ru1 Ru4 C402 -179.3(3) . . . . ?
Ru2 Ru1 Ru4 C402 127.2(3) . . . . ?
Ru6 Ru1 Ru4 C402 69.9(3) . . . . ?
C102 Ru1 Ru4 C401 112.9(5) . . . . ?
C101 Ru1 Ru4 C401 5.4(4) . . . . ?
C100 Ru1 Ru4 C401 73.5(4) . . . . ?
N1 Ru1 Ru4 C401 -84.6(4) . . . . ?
Ru3 Ru1 Ru4 C401 -67.3(3) . . . . ?
Ru2 Ru1 Ru4 C401 -120.8(3) . . . . ?
Ru6 Ru1 Ru4 C401 -178.1(3) . . . . ?
C102 Ru1 Ru4 C100 39.4(5) . . . . ?
C101 Ru1 Ru4 C100 -68.0(4) . . . . ?
N1 Ru1 Ru4 C100 -158.1(4) . . . . ?
Ru3 Ru1 Ru4 C100 -140.8(3) . . . . ?
Ru2 Ru1 Ru4 C100 165.7(3) . . . . ?
Ru6 Ru1 Ru4 C100 108.4(3) . . . . ?
C102 Ru1 Ru4 C400 -135.6(5) . . . . ?
C101 Ru1 Ru4 C400 116.9(4) . . . . ?
C100 Ru1 Ru4 C400 -175.0(5) . . . . ?
N1 Ru1 Ru4 C400 26.8(4) . . . . ?
Ru3 Ru1 Ru4 C400 44.1(3) . . . . ?
Ru2 Ru1 Ru4 C400 -9.3(3) . . . . ?
Ru6 Ru1 Ru4 C400 -66.6(3) . . . . ?
C102 Ru1 Ru4 N1 -162.4(4) . . . . ?
C101 Ru1 Ru4 N1 90.1(4) . . . . ?
C100 Ru1 Ru4 N1 158.1(4) . . . . ?
Ru3 Ru1 Ru4 N1 17.3(2) . . . . ?
Ru2 Ru1 Ru4 N1 -36.2(2) . . . . ?
Ru6 Ru1 Ru4 N1 -93.5(2) . . . . ?
C102 Ru1 Ru4 Ru5 -126.3(4) . . . . ?
C101 Ru1 Ru4 Ru5 126.3(3) . . . . ?
C100 Ru1 Ru4 Ru5 -165.7(3) . . . . ?
N1 Ru1 Ru4 Ru5 36.2(2) . . . . ?
Ru3 Ru1 Ru4 Ru5 53.48(4) . . . . ?
Ru2 Ru1 Ru4 Ru5 0.00(3) . . . . ?
Ru6 Ru1 Ru4 Ru5 -57.31(2) . . . . ?
C102 Ru1 Ru4 Ru6 -69.0(4) . . . . ?
C101 Ru1 Ru4 Ru6 -176.4(3) . . . . ?
C100 Ru1 Ru4 Ru6 -108.4(3) . . . . ?
N1 Ru1 Ru4 Ru6 93.5(2) . . . . ?
Ru3 Ru1 Ru4 Ru6 110.79(4) . . . . ?
Ru2 Ru1 Ru4 Ru6 57.31(2) . . . . ?
O400 C400 Ru5 C502 -36.9(12) . . . . ?
Ru4 C400 Ru5 C502 140.1(4) . . . . ?
O400 C400 Ru5 C501 53.0(12) . . . . ?
Ru4 C400 Ru5 C501 -129.9(3) . . . . ?
O400 C400 Ru5 C500 -86.1(18) . . . . ?
Ru4 C400 Ru5 C500 91.0(12) . . . . ?
O400 C400 Ru5 N1 149.7(11) . . . . ?
Ru4 C400 Ru5 N1 -33.2(3) . . . . ?
O400 C400 Ru5 Ru2 169.9(9) . . . . ?
Ru4 C400 Ru5 Ru2 -13.0(5) . . . . ?
O400 C400 Ru5 Ru4 -177.1(13) . . . . ?
O400 C400 Ru5 Ru6 -134.6(11) . . . . ?
Ru4 C400 Ru5 Ru6 42.4(2) . . . . ?
O500 C500 Ru5 C502 14.0(11) . . . . ?
Ru2 C500 Ru5 C502 -169.8(4) . . . . ?
O500 C500 Ru5 C501 -75.3(12) . . . . ?
Ru2 C500 Ru5 C501 100.9(4) . . . . ?
O500 C500 Ru5 C400 63.8(19) . . . . ?
Ru2 C500 Ru5 C400 -119.9(12) . . . . ?
O500 C500 Ru5 N1 -172.5(11) . . . . ?
Ru2 C500 Ru5 N1 3.7(3) . . . . ?
O500 C500 Ru5 Ru2 -176.2(13) . . . . ?
O500 C500 Ru5 Ru4 141.4(10) . . . . ?
Ru2 C500 Ru5 Ru4 -42.3(4) . . . . ?
O500 C500 Ru5 Ru6 115.1(12) . . . . ?
Ru2 C500 Ru5 Ru6 -68.7(2) . . . . ?
C1 N1 Ru5 C501 13.9(6) . . . . ?
Ru2 N1 Ru5 C501 -100.4(3) . . . . ?
Ru1 N1 Ru5 C501 -168.6(4) . . . . ?
Ru4 N1 Ru5 C501 128.7(3) . . . . ?
C1 N1 Ru5 C400 -82.8(6) . . . . ?
Ru2 N1 Ru5 C400 163.0(3) . . . . ?
Ru1 N1 Ru5 C400 94.8(4) . . . . ?
Ru4 N1 Ru5 C400 32.0(3) . . . . ?
C1 N1 Ru5 C500 110.7(6) . . . . ?
Ru2 N1 Ru5 C500 -3.5(3) . . . . ?
Ru1 N1 Ru5 C500 -71.7(4) . . . . ?
Ru4 N1 Ru5 C500 -134.5(3) . . . . ?
C1 N1 Ru5 Ru2 114.3(6) . . . . ?
Ru1 N1 Ru5 Ru2 -68.2(3) . . . . ?
Ru4 N1 Ru5 Ru2 -130.9(3) . . . . ?
C1 N1 Ru5 Ru4 -114.8(6) . . . . ?
Ru2 N1 Ru5 Ru4 130.9(3) . . . . ?
Ru1 N1 Ru5 Ru4 62.8(3) . . . . ?
C1 N1 Ru5 Ru6 -179.3(6) . . . . ?
Ru2 N1 Ru5 Ru6 66.41(14) . . . . ?
Ru1 N1 Ru5 Ru6 -1.8(3) . . . . ?
Ru4 N1 Ru5 Ru6 -64.54(13) . . . . ?
C202 Ru2 Ru5 C502 -8.2(6) . . . . ?
C201 Ru2 Ru5 C502 96.6(5) . . . . ?
C500 Ru2 Ru5 C502 12.8(5) . . . . ?
N1 Ru2 Ru5 C502 -172.1(4) . . . . ?
Ru1 Ru2 Ru5 C502 -135.4(4) . . . . ?
Ru3 Ru2 Ru5 C502 176.6(4) . . . . ?
Ru6 Ru2 Ru5 C502 -78.5(4) . . . . ?
C202 Ru2 Ru5 C501 -107.9(6) . . . . ?
C201 Ru2 Ru5 C501 -3.0(4) . . . . ?
C500 Ru2 Ru5 C501 -86.9(5) . . . . ?
N1 Ru2 Ru5 C501 88.3(4) . . . . ?
Ru1 Ru2 Ru5 C501 124.9(3) . . . . ?
Ru3 Ru2 Ru5 C501 77.0(3) . . . . ?
Ru6 Ru2 Ru5 C501 -178.1(3) . . . . ?
C202 Ru2 Ru5 C400 137.1(6) . . . . ?
C201 Ru2 Ru5 C400 -118.1(5) . . . . ?
C500 Ru2 Ru5 C400 158.1(5) . . . . ?
N1 Ru2 Ru5 C400 -26.7(4) . . . . ?
Ru1 Ru2 Ru5 C400 9.9(4) . . . . ?
Ru3 Ru2 Ru5 C400 -38.1(4) . . . . ?
Ru6 Ru2 Ru5 C400 66.9(4) . . . . ?
C202 Ru2 Ru5 C500 -21.0(6) . . . . ?
C201 Ru2 Ru5 C500 83.9(4) . . . . ?
N1 Ru2 Ru5 C500 175.2(4) . . . . ?
Ru1 Ru2 Ru5 C500 -148.2(4) . . . . ?
Ru3 Ru2 Ru5 C500 163.8(4) . . . . ?
Ru6 Ru2 Ru5 C500 -91.2(4) . . . . ?
C202 Ru2 Ru5 N1 163.9(6) . . . . ?
C201 Ru2 Ru5 N1 -91.3(3) . . . . ?
C500 Ru2 Ru5 N1 -175.2(4) . . . . ?
Ru1 Ru2 Ru5 N1 36.7(2) . . . . ?
Ru3 Ru2 Ru5 N1 -11.3(2) . . . . ?
Ru6 Ru2 Ru5 N1 93.6(2) . . . . ?
C202 Ru2 Ru5 Ru4 127.2(5) . . . . ?
C201 Ru2 Ru5 Ru4 -128.0(3) . . . . ?
C500 Ru2 Ru5 Ru4 148.2(4) . . . . ?
N1 Ru2 Ru5 Ru4 -36.6(2) . . . . ?
Ru1 Ru2 Ru5 Ru4 -0.03(8) . . . . ?
Ru3 Ru2 Ru5 Ru4 -47.98(4) . . . . ?
Ru6 Ru2 Ru5 Ru4 56.95(2) . . . . ?
C202 Ru2 Ru5 Ru6 70.3(5) . . . . ?
C201 Ru2 Ru5 Ru6 175.1(3) . . . . ?
C500 Ru2 Ru5 Ru6 91.2(4) . . . . ?
N1 Ru2 Ru5 Ru6 -93.6(2) . . . . ?
Ru1 Ru2 Ru5 Ru6 -56.95(2) . . . . ?
Ru3 Ru2 Ru5 Ru6 -104.93(4) . . . . ?
C402 Ru4 Ru5 C502 4.4(5) . . . . ?
C401 Ru4 Ru5 C502 -106.7(5) . . . . ?
C100 Ru4 Ru5 C502 121.7(5) . . . . ?
C400 Ru4 Ru5 C502 -50.8(5) . . . . ?
N1 Ru4 Ru5 C502 173.1(4) . . . . ?
Ru1 Ru4 Ru5 C502 137.7(3) . . . . ?
Ru6 Ru4 Ru5 C502 79.4(3) . . . . ?
C402 Ru4 Ru5 C501 121.9(5) . . . . ?
C401 Ru4 Ru5 C501 10.8(4) . . . . ?
C100 Ru4 Ru5 C501 -120.8(5) . . . . ?
C400 Ru4 Ru5 C501 66.8(4) . . . . ?
N1 Ru4 Ru5 C501 -69.4(4) . . . . ?
Ru1 Ru4 Ru5 C501 -104.8(3) . . . . ?
Ru6 Ru4 Ru5 C501 -163.1(3) . . . . ?
C402 Ru4 Ru5 C400 55.1(5) . . . . ?
C401 Ru4 Ru5 C400 -55.9(4) . . . . ?
C100 Ru4 Ru5 C400 172.4(5) . . . . ?
N1 Ru4 Ru5 C400 -136.2(4) . . . . ?
Ru1 Ru4 Ru5 C400 -171.6(3) . . . . ?
Ru6 Ru4 Ru5 C400 130.1(3) . . . . ?
C402 Ru4 Ru5 C500 -103.9(5) . . . . ?
C401 Ru4 Ru5 C500 145.0(4) . . . . ?
C100 Ru4 Ru5 C500 13.4(5) . . . . ?
C400 Ru4 Ru5 C500 -159.0(5) . . . . ?
N1 Ru4 Ru5 C500 64.8(4) . . . . ?
Ru1 Ru4 Ru5 C500 29.4(3) . . . . ?
Ru6 Ru4 Ru5 C500 -28.9(3) . . . . ?
C402 Ru4 Ru5 N1 -168.7(4) . . . . ?
C401 Ru4 Ru5 N1 80.2(4) . . . . ?
C100 Ru4 Ru5 N1 -51.4(4) . . . . ?
C400 Ru4 Ru5 N1 136.2(4) . . . . ?
Ru1 Ru4 Ru5 N1 -35.4(2) . . . . ?
Ru6 Ru4 Ru5 N1 -93.7(2) . . . . ?
C402 Ru4 Ru5 Ru2 -133.3(3) . . . . ?
C401 Ru4 Ru5 Ru2 115.6(3) . . . . ?
C100 Ru4 Ru5 Ru2 -16.0(3) . . . . ?
C400 Ru4 Ru5 Ru2 171.6(3) . . . . ?
N1 Ru4 Ru5 Ru2 35.4(2) . . . . ?
Ru1 Ru4 Ru5 Ru2 0.00(3) . . . . ?
Ru6 Ru4 Ru5 Ru2 -58.29(2) . . . . ?
C402 Ru4 Ru5 Ru6 -75.0(3) . . . . ?
C401 Ru4 Ru5 Ru6 173.9(3) . . . . ?
C100 Ru4 Ru5 Ru6 42.3(3) . . . . ?
C400 Ru4 Ru5 Ru6 -130.1(3) . . . . ?
N1 Ru4 Ru5 Ru6 93.7(2) . . . . ?
Ru1 Ru4 Ru5 Ru6 58.28(2) . . . . ?
C402 Ru4 Ru6 C603 40.8(4) . . . . ?
C100 Ru4 Ru6 C603 126.0(4) . . . . ?
C400 Ru4 Ru6 C603 -46.3(4) . . . . ?
N1 Ru4 Ru6 C603 -135.3(4) . . . . ?
Ru5 Ru4 Ru6 C603 -81.2(3) . . . . ?
Ru1 Ru4 Ru6 C603 171.9(3) . . . . ?
C402 Ru4 Ru6 C601 -51.4(4) . . . . ?
C100 Ru4 Ru6 C601 33.7(4) . . . . ?
C400 Ru4 Ru6 C601 -138.6(4) . . . . ?
N1 Ru4 Ru6 C601 132.4(4) . . . . ?
Ru5 Ru4 Ru6 C601 -173.4(3) . . . . ?
Ru1 Ru4 Ru6 C601 79.6(3) . . . . ?
C402 Ru4 Ru6 Ru5 122.0(3) . . . . ?
C100 Ru4 Ru6 Ru5 -152.8(2) . . . . ?
C400 Ru4 Ru6 Ru5 34.8(2) . . . . ?
N1 Ru4 Ru6 Ru5 -54.16(18) . . . . ?
Ru1 Ru4 Ru6 Ru5 -106.94(3) . . . . ?
C402 Ru4 Ru6 Ru2 175.1(3) . . . . ?
C100 Ru4 Ru6 Ru2 -99.7(2) . . . . ?
C400 Ru4 Ru6 Ru2 88.0(2) . . . . ?
N1 Ru4 Ru6 Ru2 -1.03(18) . . . . ?
Ru5 Ru4 Ru6 Ru2 53.13(2) . . . . ?
Ru1 Ru4 Ru6 Ru2 -53.81(2) . . . . ?
C402 Ru4 Ru6 Ru1 -131.1(3) . . . . ?
C100 Ru4 Ru6 Ru1 -45.9(2) . . . . ?
C400 Ru4 Ru6 Ru1 141.8(2) . . . . ?
N1 Ru4 Ru6 Ru1 52.78(18) . . . . ?
Ru5 Ru4 Ru6 Ru1 106.94(3) . . . . ?
C502 Ru5 Ru6 C603 -32.9(4) . . . . ?
C501 Ru5 Ru6 C603 -154.2(11) . . . . ?
C400 Ru5 Ru6 C603 55.9(4) . . . . ?
C500 Ru5 Ru6 C603 -111.4(4) . . . . ?
N1 Ru5 Ru6 C603 146.5(4) . . . . ?
Ru2 Ru5 Ru6 C603 -161.2(3) . . . . ?
Ru4 Ru5 Ru6 C603 92.0(3) . . . . ?
C502 Ru5 Ru6 C601 -110.0(7) . . . . ?
C501 Ru5 Ru6 C601 128.7(13) . . . . ?
C400 Ru5 Ru6 C601 -21.2(7) . . . . ?
C500 Ru5 Ru6 C601 171.5(7) . . . . ?
N1 Ru5 Ru6 C601 69.4(7) . . . . ?
Ru2 Ru5 Ru6 C601 121.7(7) . . . . ?
Ru4 Ru5 Ru6 C601 14.9(7) . . . . ?
C502 Ru5 Ru6 C602 56.3(5) . . . . ?
C501 Ru5 Ru6 C602 -65.0(11) . . . . ?
C400 Ru5 Ru6 C602 145.0(4) . . . . ?
C500 Ru5 Ru6 C602 -22.2(4) . . . . ?
N1 Ru5 Ru6 C602 -124.3(4) . . . . ?
Ru2 Ru5 Ru6 C602 -72.0(4) . . . . ?
Ru4 Ru5 Ru6 C602 -178.9(4) . . . . ?
C502 Ru5 Ru6 Ru4 -124.8(3) . . . . ?
C501 Ru5 Ru6 Ru4 113.8(11) . . . . ?
C400 Ru5 Ru6 Ru4 -36.1(2) . . . . ?
C500 Ru5 Ru6 Ru4 156.6(3) . . . . ?
N1 Ru5 Ru6 Ru4 54.55(18) . . . . ?
Ru2 Ru5 Ru6 Ru4 106.86(3) . . . . ?
C502 Ru5 Ru6 Ru2 128.3(3) . . . . ?
C501 Ru5 Ru6 Ru2 7.0(11) . . . . ?
C400 Ru5 Ru6 Ru2 -142.9(2) . . . . ?
C500 Ru5 Ru6 Ru2 49.8(3) . . . . ?
N1 Ru5 Ru6 Ru2 -52.31(18) . . . . ?
Ru4 Ru5 Ru6 Ru2 -106.86(3) . . . . ?
C502 Ru5 Ru6 Ru1 -178.3(3) . . . . ?
C501 Ru5 Ru6 Ru1 60.4(11) . . . . ?
C400 Ru5 Ru6 Ru1 -89.6(2) . . . . ?
C500 Ru5 Ru6 Ru1 103.2(3) . . . . ?
N1 Ru5 Ru6 Ru1 1.09(18) . . . . ?
Ru2 Ru5 Ru6 Ru1 53.39(2) . . . . ?
Ru4 Ru5 Ru6 Ru1 -53.47(2) . . . . ?
C202 Ru2 Ru6 C603 -118.7(5) . . . . ?
C201 Ru2 Ru6 C603 11.5(9) . . . . ?
C500 Ru2 Ru6 C603 -30.3(5) . . . . ?
N1 Ru2 Ru6 C603 81.1(5) . . . . ?
Ru5 Ru2 Ru6 C603 26.0(4) . . . . ?
Ru1 Ru2 Ru6 C603 133.6(4) . . . . ?
Ru3 Ru2 Ru6 C603 145.8(4) . . . . ?
C202 Ru2 Ru6 C601 66.6(5) . . . . ?
C201 Ru2 Ru6 C601 -163.2(9) . . . . ?
C500 Ru2 Ru6 C601 155.0(5) . . . . ?
N1 Ru2 Ru6 C601 -93.7(5) . . . . ?
Ru5 Ru2 Ru6 C601 -148.7(4) . . . . ?
Ru1 Ru2 Ru6 C601 -41.1(4) . . . . ?
Ru3 Ru2 Ru6 C601 -28.9(4) . . . . ?
C202 Ru2 Ru6 C602 -25.9(5) . . . . ?
C201 Ru2 Ru6 C602 104.3(9) . . . . ?
C500 Ru2 Ru6 C602 62.5(5) . . . . ?
N1 Ru2 Ru6 C602 173.8(4) . . . . ?
Ru5 Ru2 Ru6 C602 118.8(4) . . . . ?
Ru1 Ru2 Ru6 C602 -133.6(4) . . . . ?
Ru3 Ru2 Ru6 C602 -121.5(4) . . . . ?
C202 Ru2 Ru6 Ru4 161.3(3) . . . . ?
C201 Ru2 Ru6 Ru4 -68.5(8) . . . . ?
C500 Ru2 Ru6 Ru4 -110.3(3) . . . . ?
N1 Ru2 Ru6 Ru4 1.07(19) . . . . ?
Ru5 Ru2 Ru6 Ru4 -53.97(2) . . . . ?
Ru1 Ru2 Ru6 Ru4 53.61(2) . . . . ?
Ru3 Ru2 Ru6 Ru4 65.78(3) . . . . ?
C202 Ru2 Ru6 Ru5 -144.7(3) . . . . ?
C201 Ru2 Ru6 Ru5 -14.5(8) . . . . ?
C500 Ru2 Ru6 Ru5 -56.3(3) . . . . ?
N1 Ru2 Ru6 Ru5 55.04(19) . . . . ?
Ru1 Ru2 Ru6 Ru5 107.58(3) . . . . ?
Ru3 Ru2 Ru6 Ru5 119.75(3) . . . . ?
C202 Ru2 Ru6 Ru1 107.7(3) . . . . ?
C201 Ru2 Ru6 Ru1 -122.1(8) . . . . ?
C500 Ru2 Ru6 Ru1 -163.9(3) . . . . ?
N1 Ru2 Ru6 Ru1 -52.54(19) . . . . ?
Ru5 Ru2 Ru6 Ru1 -107.58(3) . . . . ?
Ru3 Ru2 Ru6 Ru1 12.16(3) . . . . ?
C102 Ru1 Ru6 C603 124.3(6) . . . . ?
C101 Ru1 Ru6 C603 2.1(13) . . . . ?
C100 Ru1 Ru6 C603 32.7(6) . . . . ?
N1 Ru1 Ru6 C603 -68.4(5) . . . . ?
Ru4 Ru1 Ru6 C603 -13.4(5) . . . . ?
Ru3 Ru1 Ru6 C603 -133.7(5) . . . . ?
Ru2 Ru1 Ru6 C603 -120.1(5) . . . . ?
C102 Ru1 Ru6 C601 36.0(4) . . . . ?
C101 Ru1 Ru6 C601 -86.3(12) . . . . ?
C100 Ru1 Ru6 C601 -55.6(4) . . . . ?
N1 Ru1 Ru6 C601 -156.8(4) . . . . ?
Ru4 Ru1 Ru6 C601 -101.8(3) . . . . ?
Ru3 Ru1 Ru6 C601 138.0(3) . . . . ?
Ru2 Ru1 Ru6 C601 151.5(3) . . . . ?
C102 Ru1 Ru6 C602 -54.1(5) . . . . ?
C101 Ru1 Ru6 C602 -176.3(12) . . . . ?
C100 Ru1 Ru6 C602 -145.7(5) . . . . ?
N1 Ru1 Ru6 C602 113.2(5) . . . . ?
Ru4 Ru1 Ru6 C602 168.2(4) . . . . ?
Ru3 Ru1 Ru6 C602 47.9(4) . . . . ?
Ru2 Ru1 Ru6 C602 61.5(4) . . . . ?
C102 Ru1 Ru6 Ru4 137.8(3) . . . . ?
C101 Ru1 Ru6 Ru4 15.5(12) . . . . ?
C100 Ru1 Ru6 Ru4 46.2(3) . . . . ?
N1 Ru1 Ru6 Ru4 -55.00(18) . . . . ?
Ru3 Ru1 Ru6 Ru4 -120.24(4) . . . . ?
Ru2 Ru1 Ru6 Ru4 -106.69(3) . . . . ?
C102 Ru1 Ru6 Ru5 -168.3(3) . . . . ?
C101 Ru1 Ru6 Ru5 69.4(12) . . . . ?
C100 Ru1 Ru6 Ru5 100.0(3) . . . . ?
N1 Ru1 Ru6 Ru5 -1.11(18) . . . . ?
Ru4 Ru1 Ru6 Ru5 53.89(2) . . . . ?
Ru3 Ru1 Ru6 Ru5 -66.35(4) . . . . ?
Ru2 Ru1 Ru6 Ru5 -52.80(2) . . . . ?
C102 Ru1 Ru6 Ru2 -115.5(3) . . . . ?
C101 Ru1 Ru6 Ru2 122.2(12) . . . . ?
C100 Ru1 Ru6 Ru2 152.8(3) . . . . ?
N1 Ru1 Ru6 Ru2 51.68(18) . . . . ?
Ru4 Ru1 Ru6 Ru2 106.69(3) . . . . ?
Ru3 Ru1 Ru6 Ru2 -13.56(3) . . . . ?
